data_7204391
loop_
_publ_author_name
'Claborn, Kacey'
'Kahr, Bart'
'Kaminsky, Werner'

_publ_section_title
;
 Calculations of optical properties of the tetraphenyl-X family of
 isomorphous crystals (X = C, Si, Ge, Sn, Pb)
;
_journal_coden_ASTM CRECF4
_journal_issue 46
_journal_name_full CrystEngComm
_journal_page_first 252
_journal_page_last 256
_journal_paper_doi 10.1039/b202304k
_journal_volume 4
_journal_year 2002
_chemical_formula_moiety 'C6 H5 Pb0.25'
_chemical_formula_sum 'C6 H5 Pb0.25'
_chemical_formula_weight 128.90
_chemical_name_common Ph4Pb
_chemical_name_systematic Ph4Pb
_space_group_IT_number 114
_symmetry_cell_setting tetragonal
_symmetry_space_group_name_Hall 'P -4 2n'
_symmetry_space_group_name_H-M 'P -4 21 c'
_atom_sites_solution_hydrogens geom
_atom_sites_solution_primary direct
_atom_sites_solution_secondary difmap
_audit_creation_method SHELXL-97
_cell_angle_alpha 90.00
_cell_angle_beta 90.00
_cell_angle_gamma 90.00
_cell_formula_units_Z 8
_cell_length_a 12.1110(9)
_cell_length_b 12.1110(9)
_cell_length_c 6.5430(4)
_cell_measurement_reflns_used 369
_cell_measurement_temperature 293(2)
_cell_volume 959.70(12)
_computing_cell_refinement 'HKL SCALEPACK'
_computing_data_collection KappaCCD
_computing_data_reduction DENZO
_computing_molecular_graphics 'maXus, Zortep'
_computing_publication_material 'SHELXL-97 (Sheldrick, 1997)'
_computing_structure_refinement 'SHELXL-97 (Sheldrick, 1997)'
_computing_structure_solution SIR92
_diffrn_ambient_temperature 293(2)
_diffrn_measured_fraction_theta_full 0.971
_diffrn_measured_fraction_theta_max 0.971
_diffrn_measurement_device_type 'Nonius KappaCCD'
_diffrn_measurement_method '\f and \w scans'
_diffrn_radiation_monochromator graphite
_diffrn_radiation_source 'fine-focus sealed tube'
_diffrn_radiation_type MoK\a
_diffrn_radiation_wavelength 0.71070
_diffrn_reflns_av_R_equivalents 0.0370
_diffrn_reflns_av_sigmaI/netI 0.0335
_diffrn_reflns_limit_h_max 13
_diffrn_reflns_limit_h_min -13
_diffrn_reflns_limit_k_max 9
_diffrn_reflns_limit_k_min -9
_diffrn_reflns_limit_l_max 7
_diffrn_reflns_limit_l_min -7
_diffrn_reflns_number 654
_diffrn_reflns_theta_full 23.25
_diffrn_reflns_theta_max 23.25
_diffrn_reflns_theta_min 3.76
_exptl_absorpt_coefficient_mu 8.792
_exptl_absorpt_correction_T_max 0.2172
_exptl_absorpt_correction_T_min 0.0730
_exptl_absorpt_correction_type 'numerical, HKL-scalepack'
_exptl_crystal_colour colorless
_exptl_crystal_density_diffrn 1.784
_exptl_crystal_density_method 'not measured'
_exptl_crystal_description parallelepiped
_exptl_crystal_F_000 492
_exptl_crystal_size_max 0.62
_exptl_crystal_size_mid 0.42
_exptl_crystal_size_min 0.25
_refine_diff_density_max 2.170
_refine_diff_density_min -0.969
_refine_diff_density_rms 0.175
_refine_ls_abs_structure_details 'Flack H D (1983), Acta Cryst. A39, 876-881'
_refine_ls_abs_structure_Flack 0.00(14)
_refine_ls_extinction_coef 0.065(10)
_refine_ls_extinction_expression Fc^*^=3DkFc[1+0.001xFc^2^\l^3^/sin(2\q)]^-1/4^
_refine_ls_extinction_method SHELXL
_refine_ls_goodness_of_fit_ref 1.103
_refine_ls_hydrogen_treatment 'H atoms riding'
_refine_ls_matrix_type full
_refine_ls_number_parameters 59
_refine_ls_number_reflns 654
_refine_ls_number_restraints 0
_refine_ls_restrained_S_all 1.103
_refine_ls_R_factor_all 0.0559
_refine_ls_R_factor_gt 0.0487
_refine_ls_shift/su_max 0.000
_refine_ls_shift/su_mean 0.000
_refine_ls_structure_factor_coef Fsqd
_refine_ls_weighting_scheme
;
calc w=3D1/[\s^2^(Fo^2^)+(0.1121P)^2^+0.0000P] where 
P=3D(Fo^2^+2Fc^2^)/3
;
_refine_ls_wR_factor_gt 0.1319
_refine_ls_wR_factor_ref 0.1496
_reflns_number_gt 524
_reflns_number_total 654
_reflns_threshold_expression >2sigma(I)
_cod_data_source_file b202304k.txt
_cod_data_source_block Ph4Pb
_cod_database_code 7204391

loop_
_symmetry_equiv_pos_as_xyz
'x, y, z'
'-x, -y, z'
'x+1/2, -y+1/2, -z+1/2'
'-x+1/2, y+1/2, -z+1/2'
'y+1/2, x+1/2, z+1/2'
'-y+1/2, -x+1/2, z+1/2'
'-y, x, -z'
'y, -x, -z'

loop_
_atom_site_label
_atom_site_type_symbol
_atom_site_fract_x
_atom_site_fract_y
_atom_site_fract_z
_atom_site_U_iso_or_equiv
_atom_site_adp_type
_atom_site_occupancy
_atom_site_calc_flag
_atom_site_refinement_flags
_atom_site_disorder_assembly
_atom_site_disorder_group
C2 C 0.0220(7) 0.1502(8) 0.1922(13) 0.051(2) Uani 1 d . . .
C3 C -0.0537(7) 0.2353(8) 0.1726(14) 0.057(3) Uani 1 d . . .
H2 H -0.1114 0.2300 0.0795 0.068 Uiso 1 calc R . .
C4 C -0.0423(9) 0.3278(8) 0.2929(14) 0.069(3) Uani 1 d . . .
H4 H -0.0919 0.3860 0.2795 0.082 Uiso 1 calc R . .
C5 C 0.0425(11) 0.3346(10) 0.4335(16) 0.070(3) Uani 1 d . . .
H5 H 0.0499 0.3970 0.5152 0.083 Uiso 1 calc R . .
C6 C 0.1145(9) 0.2504(9) 0.4517(17) 0.068(3) Uani 1 d . . .
H6 H 0.1725 0.2560 0.5445 0.082 Uiso 1 calc R . .
C7 C 0.1034(11) 0.1529(12) 0.331(2) 0.060(3) Uani 1 d . . .
H7 H 0.1509 0.0933 0.3481 0.072 Uiso 1 calc R . .
Pb1 Pb 0.0000 0.0000 0.0000 0.0461(8) Uani 1 d S . .

loop_
_atom_site_aniso_label
_atom_site_aniso_U_11
_atom_site_aniso_U_22
_atom_site_aniso_U_33
_atom_site_aniso_U_23
_atom_site_aniso_U_13
_atom_site_aniso_U_12
C2 0.050(5) 0.055(6) 0.049(4) 0.004(5) 0.000(5) -0.001(4)
C3 0.055(6) 0.061(6) 0.055(5) -0.001(5) -0.005(5) 0.011(5)
C4 0.080(7) 0.059(7) 0.066(5) 0.001(6) 0.010(7) 0.028(6)
C5 0.089(8) 0.058(7) 0.061(5) -0.005(5) 0.012(7) -0.015(7)
C6 0.068(7) 0.074(7) 0.063(6) -0.005(7) -0.011(6) -0.023(6)
C7 0.055(7) 0.060(8) 0.065(7) 0.004(7) -0.005(7) 0.003(5)
Pb1 0.0457(8) 0.0457(8) 0.0469(9) 0.000 0.000 0.000

loop_
_atom_type_symbol
_atom_type_description
_atom_type_scat_dispersion_real
_atom_type_scat_dispersion_imag
_atom_type_scat_source
C C 0.0033 0.0016 'International Tables Vol C Tables 4.2.6.8 and 6.1.1.4'
H H 0.0000 0.0000 'International Tables Vol C Tables 4.2.6.8 and 6.1.1.4'
Pb Pb -3.3944 10.1111 'International Tables Vol C Tables 4.2.6.8 and 6.1.1.4'

loop_
_geom_angle_atom_site_label_1
_geom_angle_atom_site_label_2
_geom_angle_atom_site_label_3
_geom_angle
_geom_angle_site_symmetry_1
_geom_angle_site_symmetry_3
_geom_angle_publ_flag
C7 C2 C3 122.0(11) . . ?
C7 C2 Pb1 119.4(8) . . ?
C3 C2 Pb1 118.5(7) . . ?
C4 C3 C2 119.1(9) . . ?
C4 C3 H2 120.4 . . ?
C2 C3 H2 120.4 . . ?
C3 C4 C5 120.2(8) . . ?
C3 C4 H4 119.9 . . ?
C5 C4 H4 119.9 . . ?
C6 C5 C4 119.8(10) . . ?
C6 C5 H5 120.1 . . ?
C4 C5 H5 120.1 . . ?
C5 C6 C7 121.0(11) . . ?
C5 C6 H6 119.5 . . ?
C7 C6 H6 119.5 . . ?
C2 C7 C6 117.7(12) . . ?
C2 C7 H7 121.1 . . ?
C6 C7 H7 121.1 . . ?
C2 Pb1 C2 108.6(2) 7 . ?
C2 Pb1 C2 108.6(2) 7 2 ?
C2 Pb1 C2 111.3(5) . 2 ?
C2 Pb1 C2 111.3(5) 7 8 ?
C2 Pb1 C2 108.6(2) . 8 ?
C2 Pb1 C2 108.6(2) 2 8 ?

loop_
_geom_bond_atom_site_label_1
_geom_bond_atom_site_label_2
_geom_bond_distance
_geom_bond_site_symmetry_2
_geom_bond_publ_flag
C2 C7 1.341(16) . ?
C2 C3 1.386(12) . ?
C2 Pb1 2.227(9) . ?
C3 C4 1.376(14) . ?
C3 H2 0.9300 . ?
C4 C5 1.382(15) . ?
C4 H4 0.9300 . ?
C5 C6 1.346(18) . ?
C5 H5 0.9300 . ?
C6 C7 1.427(18) . ?
C6 H6 0.9300 . ?
C7 H7 0.9300 . ?
Pb1 C2 2.227(9) 7 ?
Pb1 C2 2.227(9) 2 ?
Pb1 C2 2.227(9) 8 ?

loop_
_cod_changelog_entry_id
_cod_changelog_entry_author
_cod_changelog_entry_date
_cod_changelog_entry_text
1 'Vaitkus, Antanas' 2022-04-22T18:40:00+03:00 'Updated bibliographic information.'
